data_7251400
loop_
_publ_author_name
'Kanagavel, Manimurugan'
'Nechipadappu, Sunil Kumar'

_publ_section_title
;
 Structural insights into the multi-component solid forms of aminocaproic
 acid and aminomethyl benzoic acid: mechanochemical approach for the
 preparation of salt forms
;
_journal_name_full CrystEngComm
_journal_paper_doi 10.1039/D5CE00830A
_journal_year 2026
_chemical_formula_moiety '2(C6 H14 N O2), 2(C2 H O4), 3(H2 O)'
_chemical_formula_sum 'C16 H36 N2 O15'
_chemical_formula_weight 496.47
_chemical_name_systematic 'Aminocaproic acid oxalate hemi trihydrate'
_space_group_crystal_system monoclinic
_space_group_IT_number 15
_space_group_name_Hall '-C 2yc'
_space_group_name_H-M_alt 'C 1 2/c 1'
_atom_sites_solution_hydrogens mixed
_audit_creation_method SHELXL-2019/3
_audit_update_record
;
2025-06-10 deposited with the CCDC.	2025-11-18 downloaded from the CCDC.
;
_cell_angle_alpha 90
_cell_angle_beta 99.433(6)
_cell_angle_gamma 90
_cell_formula_units_Z 4
_cell_length_a 30.203(4)
_cell_length_b 5.6916(8)
_cell_length_c 14.254(2)
_cell_measurement_reflns_used 7033
_cell_measurement_temperature 294(2)
_cell_measurement_theta_max 30.415
_cell_measurement_theta_min 3.64
_cell_volume 2417.2(6)
_computing_cell_refinement '<i>SAINT</i> (Bruker, 2016)'
_computing_data_collection '<i>APEX3</i> (Bruker, 2016)'
_computing_data_reduction 'Bruker SAINT'
_computing_molecular_graphics 'Bruker SHELXTL'
_computing_publication_material 'Bruker SHELXTL'
_computing_structure_refinement 'SHELXL-2018/3 (Sheldrick, 2018)'
_computing_structure_solution 'SHELXT 2018/2 (Sheldrick, 2018)'
_diffrn_ambient_temperature 294(2)
_diffrn_measured_fraction_theta_full 0.986
_diffrn_measured_fraction_theta_max 0.987
_diffrn_measurement_device_type 'Bruker D8 QUEST PHOTON-100'
_diffrn_measurement_method '\w and \f'
_diffrn_radiation_type MoK\a
_diffrn_radiation_wavelength 0.71073
_diffrn_reflns_av_R_equivalents 0.0307
_diffrn_reflns_av_unetI/netI 0.0288
_diffrn_reflns_Laue_measured_fraction_full 0.986
_diffrn_reflns_Laue_measured_fraction_max 0.987
_diffrn_reflns_limit_h_max 41
_diffrn_reflns_limit_h_min -42
_diffrn_reflns_limit_k_max 8
_diffrn_reflns_limit_k_min -6
_diffrn_reflns_limit_l_max 20
_diffrn_reflns_limit_l_min -20
_diffrn_reflns_number 14805
_diffrn_reflns_point_group_measured_fraction_full 0.986
_diffrn_reflns_point_group_measured_fraction_max 0.987
_diffrn_reflns_theta_full 25.242
_diffrn_reflns_theta_max 30.565
_diffrn_reflns_theta_min 3.401
_exptl_absorpt_coefficient_mu 0.121
_exptl_absorpt_correction_T_max 0.7461
_exptl_absorpt_correction_T_min 0.6536
_exptl_absorpt_correction_type multi-scan
_exptl_absorpt_process_details
;
 SADABS 2016/2: Krause, L., Herbst-Irmer, R., Sheldrick G.M. & Stalke D.,
 J. Appl. Cryst. 48 (2015) 3-10
;
_exptl_crystal_colour Colorless
_exptl_crystal_density_diffrn 1.364
_exptl_crystal_description Needle
_exptl_crystal_F_000 1064
_exptl_crystal_recrystallization_method 'Re-crystallisation from solvent: methanol'
_exptl_crystal_size_max 0.180
_exptl_crystal_size_mid 0.150
_exptl_crystal_size_min 0.120
_refine_diff_density_max 0.352
_refine_diff_density_min -0.211
_refine_diff_density_rms 0.037
_refine_ls_extinction_method none
_refine_ls_goodness_of_fit_ref 1.039
_refine_ls_hydrogen_treatment mixed
_refine_ls_matrix_type full
_refine_ls_number_parameters 182
_refine_ls_number_reflns 3660
_refine_ls_number_restraints 5
_refine_ls_restrained_S_all 1.038
_refine_ls_R_factor_all 0.0536
_refine_ls_R_factor_gt 0.0420
_refine_ls_shift/su_max 0.001
_refine_ls_shift/su_mean 0.000
_refine_ls_structure_factor_coef Fsqd
_refine_ls_weighting_details 'w=1/[\s^2^(Fo^2^)+(0.0560P)^2^+0.9402P] where P=(Fo^2^+2Fc^2^)/3'
_refine_ls_weighting_scheme calc
_refine_ls_wR_factor_gt 0.1103
_refine_ls_wR_factor_ref 0.1188
_reflns_Friedel_coverage 0.000
_reflns_number_gt 2951
_reflns_number_total 3660
_reflns_threshold_expression 'I > 2\s(I)'
_cod_data_source_file d5ce00830a2.cif
_cod_data_source_block KB878_0m
_cod_original_cell_volume 2417.1(6)
_cod_original_sg_symbol_H-M 'C 2/c'
_cod_database_code 7251400
_shelx_shelxl_version_number 2019/3
_shelx_space_group_comment
;
The symmetry employed for this shelxl refinement is uniquely defined
by the following loop, which should always be used as a source of
symmetry information in preference to the above space-group names.
They are only intended as comments.
;
_shelx_estimated_absorpt_t_min 0.978
_shelx_estimated_absorpt_t_max 0.986

loop_
_space_group_symop_operation_xyz
'x, y, z'
'-x, y, -z+1/2'
'x+1/2, y+1/2, z'
'-x+1/2, y+1/2, -z+1/2'
'-x, -y, -z'
'x, -y, z-1/2'
'-x+1/2, -y+1/2, -z'
'x+1/2, -y+1/2, z-1/2'

loop_
_atom_site_label
_atom_site_type_symbol
_atom_site_fract_x
_atom_site_fract_y
_atom_site_fract_z
_atom_site_U_iso_or_equiv
_atom_site_adp_type
_atom_site_occupancy
_atom_site_site_symmetry_order
_atom_site_calc_flag
_atom_site_refinement_flags_posn
_atom_site_refinement_flags_adp
_atom_site_refinement_flags_occupancy
_atom_site_disorder_assembly
_atom_site_disorder_group
C1 C 0.79037(4) 1.2806(2) 0.88537(9) 0.0409(3) Uani 1 1 d . . . . .
C2 C 0.76001(4) 1.0700(2) 0.87746(10) 0.0435(3) Uani 1 1 d . . . . .
H2A H 0.767022 0.979446 0.935665 0.052 Uiso 1 1 calc R U . . .
H2B H 0.766725 0.972023 0.825896 0.052 Uiso 1 1 calc R U . . .
C3 C 0.71008(4) 1.1220(2) 0.86015(9) 0.0401(3) Uani 1 1 d . . . . .
H3A H 0.702026 1.202569 0.799788 0.048 Uiso 1 1 calc R U . . .
H3B H 0.702875 1.224493 0.909904 0.048 Uiso 1 1 calc R U . . .
C4 C 0.68324(4) 0.8953(2) 0.85895(9) 0.0421(3) Uani 1 1 d . . . . .
H4A H 0.690811 0.793883 0.809244 0.050 Uiso 1 1 calc R U . . .
H4B H 0.691882 0.815030 0.919189 0.050 Uiso 1 1 calc R U . . .
C5 C 0.63284(4) 0.9343(2) 0.84240(9) 0.0408(3) Uani 1 1 d . . . . .
H5A H 0.624832 1.026790 0.894279 0.049 Uiso 1 1 calc R U . . .
H5B H 0.624235 1.022507 0.784026 0.049 Uiso 1 1 calc R U . . .
C6 C 0.60731(4) 0.7043(2) 0.83557(8) 0.0385(2) Uani 1 1 d . . . . .
H6A H 0.613216 0.617542 0.780366 0.046 Uiso 1 1 calc R U . . .
H6B H 0.617635 0.610181 0.891615 0.046 Uiso 1 1 calc R U . . .
N1 N 0.55825(3) 0.74620(19) 0.82761(7) 0.0357(2) Uani 1 1 d . . . . .
H1NA H 0.5504(5) 0.834(3) 0.7759(11) 0.052(4) Uiso 1 1 d . . . . .
H2NB H 0.5520(5) 0.815(3) 0.8780(11) 0.047(4) Uiso 1 1 d . . . . .
H3NC H 0.5419(6) 0.603(3) 0.8189(11) 0.064(5) Uiso 1 1 d . . . . .
O1 O 0.77774(3) 1.48210(17) 0.88063(8) 0.0587(3) Uani 1 1 d . . . . .
O2 O 0.83405(3) 1.23741(19) 0.89855(9) 0.0567(3) Uani 1 1 d D . . . .
H2O H 0.8386(6) 1.090(3) 0.9054(13) 0.073(6) Uiso 1 1 d D . . . .
C7 C 0.54727(3) -0.00436(16) 0.57784(6) 0.02517(18) Uani 1 1 d . . . . .
C8 C 0.55184(3) -0.25221(16) 0.53596(7) 0.02630(19) Uani 1 1 d . . . . .
O3 O 0.53559(3) 0.01175(14) 0.65645(5) 0.0430(2) Uani 1 1 d . . . . .
O4 O 0.55570(3) 0.16315(13) 0.52612(5) 0.03816(19) Uani 1 1 d . . . . .
O5 O 0.55944(3) -0.28180(15) 0.45689(6) 0.0458(2) Uani 1 1 d . . . . .
O6 O 0.54620(3) -0.41896(14) 0.59625(6) 0.0445(2) Uani 1 1 d D . . . .
H6O H 0.5490(6) -0.557(3) 0.5731(11) 0.066(5) Uiso 1 1 d D . . . .
O1W O 0.500000 0.3796(2) 0.750000 0.0366(2) Uani 1 2 d DS T P . .
H1W H 0.5117(5) 0.288(3) 0.7135(10) 0.057(4) Uiso 1 1 d D . . . .
O2W O 0.85199(4) 0.7920(2) 0.89973(12) 0.0778(4) Uani 1 1 d D . . . .
H2W H 0.8324(7) 0.692(4) 0.9046(15) 0.102(8) Uiso 1 1 d D . . . .
H3W H 0.8771(6) 0.731(4) 0.9214(14) 0.091(7) Uiso 1 1 d D . . . .

loop_
_atom_site_aniso_label
_atom_site_aniso_U_11
_atom_site_aniso_U_22
_atom_site_aniso_U_33
_atom_site_aniso_U_23
_atom_site_aniso_U_13
_atom_site_aniso_U_12
C1 0.0385(5) 0.0372(6) 0.0461(6) -0.0007(5) 0.0044(4) -0.0047(4)
C2 0.0347(5) 0.0352(6) 0.0600(7) -0.0035(5) 0.0058(5) -0.0040(4)
C3 0.0341(5) 0.0397(6) 0.0466(6) 0.0005(5) 0.0066(4) -0.0018(4)
C4 0.0341(5) 0.0414(6) 0.0512(6) -0.0011(5) 0.0084(4) -0.0024(4)
C5 0.0336(5) 0.0404(6) 0.0489(6) 0.0020(5) 0.0081(4) -0.0022(4)
C6 0.0339(5) 0.0394(6) 0.0427(6) -0.0001(5) 0.0079(4) -0.0007(4)
N1 0.0341(4) 0.0394(5) 0.0339(5) 0.0038(4) 0.0064(3) -0.0039(4)
O1 0.0513(5) 0.0343(5) 0.0895(8) -0.0001(5) 0.0082(5) -0.0012(4)
O2 0.0357(4) 0.0413(5) 0.0906(8) 0.0032(5) 0.0025(4) -0.0060(4)
C7 0.0295(4) 0.0184(4) 0.0269(4) -0.0005(3) 0.0025(3) 0.0021(3)
C8 0.0307(4) 0.0189(4) 0.0300(4) -0.0006(3) 0.0073(3) 0.0005(3)
O3 0.0727(6) 0.0274(4) 0.0322(4) -0.0008(3) 0.0180(4) 0.0105(4)
O4 0.0589(5) 0.0185(3) 0.0397(4) 0.0024(3) 0.0158(3) -0.0018(3)
O5 0.0749(6) 0.0311(4) 0.0368(4) -0.0064(3) 0.0247(4) -0.0029(4)
O6 0.0801(6) 0.0177(4) 0.0403(4) 0.0019(3) 0.0238(4) -0.0002(4)
O1W 0.0533(6) 0.0262(5) 0.0339(5) 0.000 0.0179(5) 0.000
O2W 0.0411(5) 0.0416(6) 0.1448(12) 0.0045(7) -0.0023(6) 0.0001(4)

loop_
_atom_type_symbol
_atom_type_description
_atom_type_scat_dispersion_real
_atom_type_scat_dispersion_imag
_atom_type_scat_source
C C 0.0033 0.0016 'International Tables Vol C Tables 4.2.6.8 and 6.1.1.4'
H H 0.0000 0.0000 'International Tables Vol C Tables 4.2.6.8 and 6.1.1.4'
N N 0.0061 0.0033 'International Tables Vol C Tables 4.2.6.8 and 6.1.1.4'
O O 0.0106 0.0060 'International Tables Vol C Tables 4.2.6.8 and 6.1.1.4'

loop_
_geom_angle_atom_site_label_1
_geom_angle_atom_site_label_2
_geom_angle_atom_site_label_3
_geom_angle
_geom_angle_site_symmetry_1
_geom_angle_site_symmetry_3
_geom_angle_publ_flag
O1 C1 O2 118.86(11) . . ?
O1 C1 C2 124.79(11) . . ?
O2 C1 C2 116.35(11) . . ?
C1 C2 C3 115.75(11) . . ?
C1 C2 H2A 108.3 . . ?
C3 C2 H2A 108.3 . . ?
C1 C2 H2B 108.3 . . ?
C3 C2 H2B 108.3 . . ?
H2A C2 H2B 107.4 . . ?
C2 C3 C4 110.46(10) . . ?
C2 C3 H3A 109.6 . . ?
C4 C3 H3A 109.6 . . ?
C2 C3 H3B 109.6 . . ?
C4 C3 H3B 109.6 . . ?
H3A C3 H3B 108.1 . . ?
C5 C4 C3 113.36(10) . . ?
C5 C4 H4A 108.9 . . ?
C3 C4 H4A 108.9 . . ?
C5 C4 H4B 108.9 . . ?
C3 C4 H4B 108.9 . . ?
H4A C4 H4B 107.7 . . ?
C6 C5 C4 111.76(10) . . ?
C6 C5 H5A 109.3 . . ?
C4 C5 H5A 109.3 . . ?
C6 C5 H5B 109.3 . . ?
C4 C5 H5B 109.3 . . ?
H5A C5 H5B 107.9 . . ?
N1 C6 C5 110.92(10) . . ?
N1 C6 H6A 109.5 . . ?
C5 C6 H6A 109.5 . . ?
N1 C6 H6B 109.5 . . ?
C5 C6 H6B 109.5 . . ?
H6A C6 H6B 108.0 . . ?
C6 N1 H1NA 106.3(9) . . ?
C6 N1 H2NB 111.1(10) . . ?
H1NA N1 H2NB 111.5(14) . . ?
C6 N1 H3NC 111.2(10) . . ?
H1NA N1 H3NC 108.2(14) . . ?
H2NB N1 H3NC 108.6(14) . . ?
C1 O2 H2O 109.7(13) . . ?
O3 C7 O4 126.36(9) . . ?
O3 C7 C8 118.41(8) . . ?
O4 C7 C8 115.22(8) . . ?
O5 C8 O6 125.50(9) . . ?
O5 C8 C7 122.28(9) . . ?
O6 C8 C7 112.22(8) . . ?
C8 O6 H6O 112.2(11) . . ?
H1W O1W H1W 104(2) . 2_656 ?
H2W O2W H3W 107(2) . . ?

loop_
_geom_bond_atom_site_label_1
_geom_bond_atom_site_label_2
_geom_bond_distance
_geom_bond_site_symmetry_2
_geom_bond_publ_flag
C1 O1 1.2069(16) . ?
C1 O2 1.3248(15) . ?
C1 C2 1.5024(16) . ?
C2 C3 1.5169(16) . ?
C2 H2A 0.9700 . ?
C2 H2B 0.9700 . ?
C3 C4 1.5224(17) . ?
C3 H3A 0.9700 . ?
C3 H3B 0.9700 . ?
C4 C5 1.5179(15) . ?
C4 H4A 0.9700 . ?
C4 H4B 0.9700 . ?
C5 C6 1.5143(17) . ?
C5 H5A 0.9700 . ?
C5 H5B 0.9700 . ?
C6 N1 1.4868(14) . ?
C6 H6A 0.9700 . ?
C6 H6B 0.9700 . ?
N1 H1NA 0.890(16) . ?
N1 H2NB 0.867(15) . ?
N1 H3NC 0.951(19) . ?
O2 H2O 0.856(15) . ?
C7 O3 1.2321(12) . ?
C7 O4 1.2564(11) . ?
C7 C8 1.5468(13) . ?
C8 O5 1.1983(12) . ?
C8 O6 1.3100(12) . ?
O6 H6O 0.862(14) . ?
O1W H1W 0.853(12) . ?
O1W H1W 0.853(12) 2_656 ?
O2W H2W 0.831(16) . ?
O2W H3W 0.844(15) . ?

loop_
_geom_hbond_atom_site_label_D
_geom_hbond_atom_site_label_H
_geom_hbond_atom_site_label_A
_geom_hbond_distance_DH
_geom_hbond_distance_HA
_geom_hbond_distance_DA
_geom_hbond_angle_DHA
_geom_hbond_site_symmetry_A
_geom_hbond_publ_flag
N1 H1NA O3 0.890(16) 1.968(16) 2.8562(13) 175.6(14) 1_565 yes
N1 H2NB O4 0.867(15) 2.099(15) 2.8897(13) 151.3(14) 6_566 yes
N1 H3NC O1W 0.951(19) 1.943(19) 2.8347(13) 155.3(15) . yes
O2 H2O O2W 0.856(15) 1.746(16) 2.5917(16) 169.3(19) . yes
O6 H6O O4 0.862(14) 1.752(14) 2.6138(11) 179.0(17) 1_545 yes
O1W H1W O3 0.853(12) 1.961(13) 2.7903(11) 163.9(15) . yes
O2W H2W O1 0.831(16) 2.022(17) 2.8310(15) 164(2) 1_545 yes
O2W H2W O2 0.831(16) 2.59(2) 3.2023(16) 132(2) 1_545 yes
O2W H3W O4 0.844(15) 2.082(16) 2.9090(14) 166(2) 4_656 yes

loop_
_geom_torsion_atom_site_label_1
_geom_torsion_atom_site_label_2
_geom_torsion_atom_site_label_3
_geom_torsion_atom_site_label_4
_geom_torsion
_geom_torsion_site_symmetry_1
_geom_torsion_site_symmetry_2
_geom_torsion_site_symmetry_3
_geom_torsion_site_symmetry_4
_geom_torsion_publ_flag
O1 C1 C2 C3 1.4(2) . . . . ?
O2 C1 C2 C3 -178.66(11) . . . . ?
C1 C2 C3 C4 -176.93(11) . . . . ?
C2 C3 C4 C5 179.71(10) . . . . ?
C3 C4 C5 C6 176.45(10) . . . . ?
C4 C5 C6 N1 175.19(9) . . . . ?
O3 C7 C8 O5 173.76(10) . . . . ?
O4 C7 C8 O5 -5.57(14) . . . . ?
O3 C7 C8 O6 -5.85(13) . . . . ?
O4 C7 C8 O6 174.82(9) . . . . ?
